data_1535239
loop_
_publ_author_name
'Strobel, S.'
'Schleid, T.'

_publ_section_title
;
 Quaternaere Caesium - Kupfer(I) - Lanthanoid(III) - Selenide vom Typ Cs
 Cu3 M2 Se5 (M = Sm, Gd - Lu)
;
_journal_name_full 'Zeitschrift fuer Anorganische und Allgemeine Chemie'
_journal_page_first 706
_journal_page_last 711
_journal_volume 630
_journal_year 2004
_chemical_formula_sum 'Cs Cu3 Se5 Yb2'
_chemical_name_systematic 'Cs Cu3 Yb2 Se5'
_space_group_IT_number 63
_symmetry_space_group_name_Hall '-C 2c 2'
_symmetry_space_group_name_H-M 'C m c m'
_cell_angle_alpha 90
_cell_angle_beta 90
_cell_angle_gamma 90
_cell_formula_units_Z 4
_cell_length_a 4.0857
_cell_length_b 14.6552
_cell_length_c 17.1204
_cell_volume 1025.114
_citation_journal_id_ASTM ZAACAB
_cod_data_source_file Strobel_ZAACAB_2004_1378.cif
_cod_data_source_block Cs1Cu3Se5Yb2
_cod_original_formula_sum 'Cs1 Cu3 Se5 Yb2'
_cod_database_code 1535239

loop_
_symmetry_equiv_pos_as_xyz
x,y,z
-x,-y,z+1/2
x,-y,-z
-x,y,-z+1/2
-x,-y,-z
x,y,-z-1/2
-x,y,z
x,-y,z-1/2
x+1/2,y+1/2,z
-x+1/2,-y+1/2,z+1/2
x+1/2,-y+1/2,-z
-x+1/2,y+1/2,-z+1/2
-x+1/2,-y+1/2,-z
x+1/2,y+1/2,-z-1/2
-x+1/2,y+1/2,z
x+1/2,-y+1/2,z-1/2

loop_
_atom_site_label
_atom_site_type_symbol
_atom_site_fract_x
_atom_site_fract_y
_atom_site_fract_z
_atom_site_occupancy
_atom_site_U_iso_or_equiv
Yb1 Yb+3 0 0.19257 0.40761 1 0.0
Cu1 Cu+1 0 0.65446 0.25 1 0.0
Cu2 Cu+1 0 0.41832 0.035 1 0.0
Se2 Se-2 0 0.43643 0.61228 1 0.0
Se1 Se-2 0 0.23863 0.25 1 0.0
Cs1 Cs+1 0 0.93877 0.25 1 0.0
Se3 Se-2 0 0.17183 0.56969 1 0.0
